data_2220459
loop_
_publ_author_name
'Yu, Lin-Tao'
'Wei, Jiang-Tao'
'Zhou, Xiang-Ge'

_publ_section_title
;
 <i>N</i>-(4-Chlorophenyl)-4-(2-oxocyclopentyl)butyramide
;
_journal_coeditor_code CI2743
_journal_issue 1
_journal_name_full 'Acta Crystallographica Section E'
_journal_page_first o162
_journal_paper_doi 10.1107/S1600536808042505
_journal_volume 65
_journal_year 2009
_chemical_formula_iupac 'C15 H18 Cl N O2'
_chemical_formula_moiety 'C15 H18 Cl N O2'
_chemical_formula_sum 'C15 H18 Cl N O2'
_chemical_formula_weight 279.75
_chemical_name_systematic
;
<i>N</i>-(4-Chlorophenyl)-4-(2-oxocyclopentyl)butyramide
;
_space_group_IT_number 2
_symmetry_cell_setting triclinic
_symmetry_space_group_name_Hall '-P 1'
_symmetry_space_group_name_H-M 'P -1'
_atom_sites_solution_hydrogens geom
_atom_sites_solution_primary direct
_atom_sites_solution_secondary difmap
_audit_creation_method SHELXL-97
_cell_angle_alpha 80.906(2)
_cell_angle_beta 86.436(2)
_cell_angle_gamma 85.351(2)
_cell_formula_units_Z 2
_cell_length_a 5.5897(2)
_cell_length_b 8.8847(3)
_cell_length_c 14.6480(4)
_cell_measurement_reflns_used 2436
_cell_measurement_temperature 296(2)
_cell_measurement_theta_max 25.37
_cell_measurement_theta_min 2.82
_cell_volume 715.05(4)
_computing_cell_refinement 'SAINT (Bruker, 2001)'
_computing_data_collection 'SMART (Bruker, 2001)'
_computing_data_reduction 'SAINT (Bruker, 2001)'
_computing_molecular_graphics 'XP in SHELXTL (Sheldrick, 2008)'
_computing_publication_material 'SHELXL97 (Sheldrick, 2008)'
_computing_structure_refinement 'SHELXL97 (Sheldrick, 2008)'
_computing_structure_solution 'SHELXS97 (Sheldrick, 2008)'
_diffrn_ambient_temperature 296(2)
_diffrn_measured_fraction_theta_full 0.994
_diffrn_measured_fraction_theta_max 0.994
_diffrn_measurement_device_type 'Bruker SMART CCD area-detector'
_diffrn_measurement_method '\f and \w'
_diffrn_radiation_monochromator graphite
_diffrn_radiation_source 'fine-focus sealed tube'
_diffrn_radiation_type MoK\a
_diffrn_radiation_wavelength 0.71073
_diffrn_reflns_av_R_equivalents 0.0465
_diffrn_reflns_av_sigmaI/netI 0.0658
_diffrn_reflns_limit_h_max 7
_diffrn_reflns_limit_h_min -7
_diffrn_reflns_limit_k_max 11
_diffrn_reflns_limit_k_min -11
_diffrn_reflns_limit_l_max 18
_diffrn_reflns_limit_l_min -18
_diffrn_reflns_number 8899
_diffrn_reflns_theta_full 27.52
_diffrn_reflns_theta_max 27.52
_diffrn_reflns_theta_min 2.33
_diffrn_standards_number 0
_exptl_absorpt_coefficient_mu 0.265
_exptl_absorpt_correction_T_max 0.948
_exptl_absorpt_correction_T_min 0.895
_exptl_absorpt_correction_type multi-scan
_exptl_absorpt_process_details '(SADABS; Bruker, 2001)'
_exptl_crystal_colour colourless
_exptl_crystal_density_diffrn 1.299
_exptl_crystal_density_method 'not measured'
_exptl_crystal_description Plate
_exptl_crystal_F_000 296
_exptl_crystal_size_max 0.42
_exptl_crystal_size_mid 0.40
_exptl_crystal_size_min 0.20
_refine_diff_density_max 0.352
_refine_diff_density_min -0.205
_refine_ls_extinction_method none
_refine_ls_goodness_of_fit_ref 1.005
_refine_ls_hydrogen_treatment constr
_refine_ls_matrix_type full
_refine_ls_number_parameters 172
_refine_ls_number_reflns 3273
_refine_ls_number_restraints 0
_refine_ls_restrained_S_all 1.005
_refine_ls_R_factor_all 0.1233
_refine_ls_R_factor_gt 0.0533
_refine_ls_shift/su_max 0.001
_refine_ls_shift/su_mean 0.000
_refine_ls_structure_factor_coef Fsqd
_refine_ls_weighting_details 'calc w=1/[\s^2^(Fo^2^)+(0.0664P)^2^] where P=(Fo^2^+2Fc^2^)/3'
_refine_ls_weighting_scheme calc
_refine_ls_wR_factor_gt 0.1235
_refine_ls_wR_factor_ref 0.1467
_reflns_number_gt 1648
_reflns_number_total 3273
_reflns_threshold_expression I>2\s(I)
_cod_data_source_file ci2743.cif
_cod_data_source_block I
_cod_depositor_comments
;
The following automatic conversions were performed:
'_symmetry_cell_setting' value 'Triclinic' changed to 'triclinic'
according to '/home/saulius/struct/CIF-dictionaries/cif_core.dic'
dictionary named 'cif_core.dic' version 2.4.1 from 2010-06-29.

Automatic conversion script
Id: cif_fix_enum 1527 2010-12-29 10:47:43Z saulius 

The following automatic conversions were performed:

'_symmetry_cell_setting' value 'Triclinic' changed to 'triclinic'
according to /home/saulius/struct/CIF-dictionaries/cif_core.dic
dictionary named 'cif_core.dic' version 2.4.1 from 2010-06-29.

Automatic conversion script
Id: cif_fix_values 1715 2011-07-08 13:25:40Z adriana 
;
_cod_database_code 2220459
_cod_database_fobs_code 2220459

loop_
_symmetry_equiv_pos_as_xyz
'x, y, z'
'-x, -y, -z'

loop_
_atom_site_type_symbol
_atom_site_label
_atom_site_fract_x
_atom_site_fract_y
_atom_site_fract_z
_atom_site_U_iso_or_equiv
_atom_site_adp_type
_atom_site_calc_flag
_atom_site_refinement_flags
_atom_site_occupancy
_atom_site_disorder_assembly
_atom_site_disorder_group
Cl Cl1 1.27737(9) 0.49407(7) 0.08887(3) 0.06892(18) Uani d . 1 . .
O O1 -0.2238(3) 1.05919(19) 0.73712(11) 0.0902(5) Uani d . 1 . .
O O2 0.7274(3) 0.6356(2) 0.50469(10) 0.0867(5) Uani d . 1 . .
N N1 0.5659(3) 0.70953(19) 0.36547(10) 0.0563(5) Uani d . 1 . .
H H1N 0.4405 0.7567 0.3402 0.068 Uiso calc R 1 . .
C C1 -0.0587(4) 0.9846(2) 0.77649(14) 0.0629(6) Uani d . 1 . .
C C2 -0.0494(4) 0.9474(3) 0.87916(14) 0.0796(8) Uani d . 1 . .
H H2A -0.1708 0.8781 0.9045 0.095 Uiso calc R 1 . .
H H2B -0.0749 1.0394 0.9075 0.095 Uiso calc R 1 . .
C C3 0.2010(4) 0.8723(3) 0.89563(15) 0.0833(8) Uani d . 1 . .
H H3A 0.1979 0.7899 0.9477 0.100 Uiso calc R 1 . .
H H3B 0.3091 0.9461 0.9077 0.100 Uiso calc R 1 . .
C C4 0.2785(4) 0.8112(3) 0.80617(14) 0.0780(7) Uani d . 1 . .
H H4A 0.4521 0.8053 0.7971 0.094 Uiso calc R 1 . .
H H4B 0.2232 0.7101 0.8075 0.094 Uiso calc R 1 . .
C C5 0.1666(4) 0.9211(3) 0.73132(14) 0.0690(7) Uani d . 1 . .
H H5 0.2718 1.0058 0.7195 0.083 Uiso calc R 1 . .
C C6 0.1382(3) 0.8771(2) 0.63830(13) 0.0604(6) Uani d . 1 . .
H H6A 0.0857 0.9677 0.5962 0.072 Uiso calc R 1 . .
H H6B 0.0131 0.8062 0.6438 0.072 Uiso calc R 1 . .
C C7 0.3644(4) 0.8047(3) 0.59707(14) 0.0640(6) Uani d . 1 . .
H H7A 0.4926 0.8726 0.5956 0.077 Uiso calc R 1 . .
H H7B 0.4106 0.7102 0.6369 0.077 Uiso calc R 1 . .
C C8 0.3397(4) 0.7707(3) 0.50060(13) 0.0643(6) Uani d . 1 . .
H H8A 0.2114 0.7029 0.5022 0.077 Uiso calc R 1 . .
H H8B 0.2928 0.8653 0.4610 0.077 Uiso calc R 1 . .
C C9 0.5627(3) 0.6992(2) 0.45871(13) 0.0569(6) Uani d . 1 . .
C C10 0.7424(3) 0.6552(2) 0.30324(12) 0.0480(5) Uani d . 1 . .
C C11 0.6974(3) 0.6867(2) 0.21012(13) 0.0567(6) Uani d . 1 . .
H H11 0.5551 0.7414 0.1916 0.068 Uiso calc R 1 . .
C C12 0.8597(3) 0.6383(2) 0.14440(13) 0.0583(6) Uani d . 1 . .
H H12 0.8272 0.6598 0.0820 0.070 Uiso calc R 1 . .
C C13 1.0715(4) 0.5576(2) 0.17201(13) 0.0541(5) Uani d . 1 . .
C C14 1.1172(3) 0.5254(2) 0.26439(13) 0.0573(6) Uani d . 1 . .
H H14 1.2602 0.4712 0.2826 0.069 Uiso calc R 1 . .
C C15 0.9538(3) 0.5726(2) 0.33070(13) 0.0544(5) Uani d . 1 . .
H H15 0.9854 0.5491 0.3931 0.065 Uiso calc R 1 . .

loop_
_atom_site_aniso_label
_atom_site_aniso_U_11
_atom_site_aniso_U_22
_atom_site_aniso_U_33
_atom_site_aniso_U_12
_atom_site_aniso_U_13
_atom_site_aniso_U_23
Cl1 0.0568(3) 0.0872(4) 0.0638(3) 0.0107(3) 0.0032(2) -0.0254(3)
O1 0.0787(10) 0.1028(12) 0.0828(10) 0.0400(9) -0.0128(8) -0.0151(9)
O2 0.0723(10) 0.1230(13) 0.0595(9) 0.0368(10) -0.0164(8) -0.0149(9)
N1 0.0465(9) 0.0684(11) 0.0526(9) 0.0090(8) -0.0091(7) -0.0088(8)
C1 0.0598(12) 0.0642(14) 0.0629(12) 0.0108(11) -0.0048(10) -0.0112(11)
C2 0.0792(15) 0.0972(18) 0.0594(13) 0.0053(14) 0.0041(12) -0.0120(13)
C3 0.0906(17) 0.1014(19) 0.0553(12) 0.0122(15) -0.0159(12) -0.0090(13)
C4 0.0749(15) 0.0888(17) 0.0686(14) 0.0144(13) -0.0177(12) -0.0118(13)
C5 0.0677(13) 0.0778(15) 0.0586(12) 0.0218(12) -0.0071(11) -0.0137(12)
C6 0.0537(12) 0.0688(14) 0.0581(11) 0.0089(11) -0.0066(10) -0.0132(11)
C7 0.0566(12) 0.0726(15) 0.0634(12) 0.0057(11) -0.0043(10) -0.0173(11)
C8 0.0556(12) 0.0810(15) 0.0556(12) 0.0094(11) -0.0046(10) -0.0148(11)
C9 0.0502(11) 0.0674(14) 0.0524(11) 0.0056(11) -0.0091(10) -0.0096(10)
C10 0.0442(10) 0.0490(12) 0.0512(10) 0.0003(9) -0.0041(9) -0.0102(9)
C11 0.0497(11) 0.0652(13) 0.0543(11) 0.0058(10) -0.0097(9) -0.0091(10)
C12 0.0577(12) 0.0693(14) 0.0482(11) 0.0029(11) -0.0078(9) -0.0117(10)
C13 0.0524(11) 0.0540(12) 0.0572(11) -0.0021(10) 0.0000(9) -0.0144(10)
C14 0.0513(11) 0.0565(13) 0.0634(12) 0.0066(10) -0.0109(10) -0.0094(11)
C15 0.0527(11) 0.0596(13) 0.0505(11) 0.0003(10) -0.0084(9) -0.0074(10)

loop_
_atom_type_symbol
_atom_type_description
_atom_type_scat_dispersion_real
_atom_type_scat_dispersion_imag
_atom_type_scat_source
C C 0.0033 0.0016 'International Tables Vol C Tables 4.2.6.8 and 6.1.1.4'
H H 0.0000 0.0000 'International Tables Vol C Tables 4.2.6.8 and 6.1.1.4'
N N 0.0061 0.0033 'International Tables Vol C Tables 4.2.6.8 and 6.1.1.4'
O O 0.0106 0.0060 'International Tables Vol C Tables 4.2.6.8 and 6.1.1.4'
Cl Cl 0.1484 0.1585 'International Tables Vol C Tables 4.2.6.8 and 6.1.1.4'

loop_
_geom_angle_atom_site_label_1
_geom_angle_atom_site_label_2
_geom_angle_atom_site_label_3
_geom_angle_site_symmetry_1
_geom_angle_site_symmetry_3
_geom_angle
_geom_angle_publ_flag
C9 N1 C10 . . 130.17(15) ?
C9 N1 H1N . . 114.9 ?
C10 N1 H1N . . 114.9 ?
O1 C1 C2 . . 123.9(2) ?
O1 C1 C5 . . 126.11(19) ?
C2 C1 C5 . . 110.00(17) ?
C1 C2 C3 . . 104.75(17) ?
C1 C2 H2A . . 110.8 ?
C3 C2 H2A . . 110.8 ?
C1 C2 H2B . . 110.8 ?
C3 C2 H2B . . 110.8 ?
H2A C2 H2B . . 108.9 ?
C2 C3 C4 . . 104.48(17) ?
C2 C3 H3A . . 110.9 ?
C4 C3 H3A . . 110.9 ?
C2 C3 H3B . . 110.9 ?
C4 C3 H3B . . 110.9 ?
H3A C3 H3B . . 108.9 ?
C5 C4 C3 . . 105.72(18) ?
C5 C4 H4A . . 110.6 ?
C3 C4 H4A . . 110.6 ?
C5 C4 H4B . . 110.6 ?
C3 C4 H4B . . 110.6 ?
H4A C4 H4B . . 108.7 ?
C4 C5 C6 . . 120.96(19) ?
C4 C5 C1 . . 104.34(17) ?
C6 C5 C1 . . 115.15(17) ?
C4 C5 H5 . . 105.0 ?
C6 C5 H5 . . 105.0 ?
C1 C5 H5 . . 105.0 ?
C5 C6 C7 . . 113.96(16) ?
C5 C6 H6A . . 108.8 ?
C7 C6 H6A . . 108.8 ?
C5 C6 H6B . . 108.8 ?
C7 C6 H6B . . 108.8 ?
H6A C6 H6B . . 107.7 ?
C8 C7 C6 . . 113.75(16) ?
C8 C7 H7A . . 108.8 ?
C6 C7 H7A . . 108.8 ?
C8 C7 H7B . . 108.8 ?
C6 C7 H7B . . 108.8 ?
H7A C7 H7B . . 107.7 ?
C9 C8 C7 . . 114.38(16) ?
C9 C8 H8A . . 108.7 ?
C7 C8 H8A . . 108.7 ?
C9 C8 H8B . . 108.7 ?
C7 C8 H8B . . 108.7 ?
H8A C8 H8B . . 107.6 ?
O2 C9 N1 . . 122.76(18) ?
O2 C9 C8 . . 122.95(18) ?
N1 C9 C8 . . 114.29(16) ?
C11 C10 C15 . . 119.36(18) ?
C11 C10 N1 . . 117.04(16) ?
C15 C10 N1 . . 123.60(16) ?
C12 C11 C10 . . 121.07(18) ?
C12 C11 H11 . . 119.5 ?
C10 C11 H11 . . 119.5 ?
C11 C12 C13 . . 119.37(18) ?
C11 C12 H12 . . 120.3 ?
C13 C12 H12 . . 120.3 ?
C14 C13 C12 . . 119.93(18) ?
C14 C13 Cl1 . . 120.45(15) ?
C12 C13 Cl1 . . 119.61(15) ?
C13 C14 C15 . . 120.91(18) ?
C13 C14 H14 . . 119.5 ?
C15 C14 H14 . . 119.5 ?
C14 C15 C10 . . 119.36(17) ?
C14 C15 H15 . . 120.3 ?
C10 C15 H15 . . 120.3 ?

loop_
_geom_bond_atom_site_label_1
_geom_bond_atom_site_label_2
_geom_bond_site_symmetry_2
_geom_bond_distance
_geom_bond_publ_flag
Cl1 C13 . 1.750(2) ?
O1 C1 . 1.212(2) ?
O2 C9 . 1.222(2) ?
N1 C9 . 1.353(2) ?
N1 C10 . 1.410(2) ?
N1 H1N . 0.86 ?
C1 C2 . 1.491(3) ?
C1 C5 . 1.497(3) ?
C2 C3 . 1.517(3) ?
C2 H2A . 0.97 ?
C2 H2B . 0.97 ?
C3 C4 . 1.522(3) ?
C3 H3A . 0.97 ?
C3 H3B . 0.97 ?
C4 C5 . 1.481(3) ?
C4 H4A . 0.97 ?
C4 H4B . 0.97 ?
C5 C6 . 1.496(3) ?
C5 H5 . 0.98 ?
C6 C7 . 1.508(3) ?
C6 H6A . 0.97 ?
C6 H6B . 0.97 ?
C7 C8 . 1.508(3) ?
C7 H7A . 0.97 ?
C7 H7B . 0.97 ?
C8 C9 . 1.495(3) ?
C8 H8A . 0.97 ?
C8 H8B . 0.97 ?
C10 C11 . 1.383(2) ?
C10 C15 . 1.386(2) ?
C11 C12 . 1.376(3) ?
C11 H11 . 0.93 ?
C12 C13 . 1.382(3) ?
C12 H12 . 0.93 ?
C13 C14 . 1.374(3) ?
C14 C15 . 1.382(3) ?
C14 H14 . 0.93 ?
C15 H15 . 0.93 ?

loop_
_geom_hbond_atom_site_label_D
_geom_hbond_atom_site_label_H
_geom_hbond_atom_site_label_A
_geom_hbond_site_symmetry_A
_geom_hbond_distance_DH
_geom_hbond_distance_HA
_geom_hbond_distance_DA
_geom_hbond_angle_DHA
N1 H1N O1 2_576 0.86 2.17 2.980(2) 158
C15 H15 O2 . 0.93 2.29 2.889(2) 121

loop_
_geom_torsion_atom_site_label_1
_geom_torsion_atom_site_label_2
_geom_torsion_atom_site_label_3
_geom_torsion_atom_site_label_4
_geom_torsion_site_symmetry_1
_geom_torsion_site_symmetry_2
_geom_torsion_site_symmetry_3
_geom_torsion_site_symmetry_4
_geom_torsion
_geom_torsion_publ_flag
O1 C1 C2 C3 . . . . -172.7(2) ?
C5 C1 C2 C3 . . . . 5.5(3) ?
C1 C2 C3 C4 . . . . -23.3(3) ?
C2 C3 C4 C5 . . . . 33.3(3) ?
C3 C4 C5 C6 . . . . -161.1(2) ?
C3 C4 C5 C1 . . . . -29.4(2) ?
O1 C1 C5 C4 . . . . -166.9(2) ?
C2 C1 C5 C4 . . . . 14.9(3) ?
O1 C1 C5 C6 . . . . -32.0(3) ?
C2 C1 C5 C6 . . . . 149.9(2) ?
C4 C5 C6 C7 . . . . -49.6(3) ?
C1 C5 C6 C7 . . . . -176.49(18) ?
C5 C6 C7 C8 . . . . -175.97(19) ?
C6 C7 C8 C9 . . . . 179.88(18) ?
C10 N1 C9 O2 . . . . 0.0(3) ?
C10 N1 C9 C8 . . . . -179.45(18) ?
C7 C8 C9 O2 . . . . 19.1(3) ?
C7 C8 C9 N1 . . . . -161.51(18) ?
C9 N1 C10 C11 . . . . -178.43(19) ?
C9 N1 C10 C15 . . . . 2.0(3) ?
C15 C10 C11 C12 . . . . -0.5(3) ?
N1 C10 C11 C12 . . . . 179.91(18) ?
C10 C11 C12 C13 . . . . -0.3(3) ?
C11 C12 C13 C14 . . . . 0.5(3) ?
C11 C12 C13 Cl1 . . . . 179.36(16) ?
C12 C13 C14 C15 . . . . 0.1(3) ?
Cl1 C13 C14 C15 . . . . -178.77(15) ?
C13 C14 C15 C10 . . . . -0.9(3) ?
C11 C10 C15 C14 . . . . 1.0(3) ?
N1 C10 C15 C14 . . . . -179.37(18) ?
